data_1503338
loop_
_publ_author_name
'Skjel, Miranda K.'
'Houghton, Adrian Y.'
'Kirby, Andrea E.'
'Harrison, Daniel J.'
'McDonald, Robert'
'Rosenberg, Lisa'

_publ_section_title
;
 Silane-controlled diastereoselectivity in the
 tris(pentafluorophenyl)borane-catalyzed reduction of alpha-diketones to
 silyl-protected 1,2-Diols.
;
_journal_issue 2
_journal_name_full 'Organic letters'
_journal_page_first 376
_journal_page_last 379
_journal_paper_doi 10.1021/ol902451h
_journal_volume 12
_journal_year 2010
_chemical_formula_moiety 'C28 H28 O2 Si2'
_chemical_formula_sum 'C28 H28 O2 Si2'
_chemical_formula_weight 452.68
_chemical_name_systematic 4,5-dimethyl-3,6-dioxa-1,2-disila-1,1,2,2-tetraphenylcyclohexane
_space_group_IT_number 2
_symmetry_cell_setting triclinic
_symmetry_space_group_name_Hall '-P 1'
_symmetry_space_group_name_H-M 'P -1'
_atom_sites_solution_hydrogens geom
_atom_sites_solution_primary direct
_atom_sites_solution_secondary difmap
_audit_creation_method SHELXL-97
_cell_angle_alpha 111.523(4)
_cell_angle_beta 104.962(4)
_cell_angle_gamma 95.676(4)
_cell_formula_units_Z 2
_cell_length_a 9.140(2)
_cell_length_b 10.032(3)
_cell_length_c 15.034(4)
_cell_measurement_reflns_used 3303
_cell_measurement_temperature 193(2)
_cell_measurement_theta_max 24.21
_cell_measurement_theta_min 2.23
_cell_volume 1209.8(6)
_computing_cell_refinement 'Bruker SAINT (Bruker, 1997)'
_computing_data_collection 'Bruker SMART (Bruker, 1997)'
_computing_data_reduction 'Bruker SAINT (Bruker, 1997)'
_computing_molecular_graphics 'Bruker SHELXTL (Bruker, 1997)'
_computing_publication_material 'Bruker SHELXTL (Bruker, 1997)'
_computing_structure_refinement 'SHELXL-97 (Sheldrick, 1997)'
_computing_structure_solution 'SHELXS-97 (Sheldrick, 1990)'
_diffrn_ambient_temperature 193(2)
_diffrn_detector_area_resol_mean 8.192
_diffrn_measured_fraction_theta_full 0.996
_diffrn_measured_fraction_theta_max 0.996
_diffrn_measurement_device_type 'Bruker PLATFORM diffractometer/SMART 1000 CCD area detector'
_diffrn_measurement_method '\w scans'
_diffrn_radiation_monochromator graphite
_diffrn_radiation_source 'fine-focus sealed tube'
_diffrn_radiation_type MoK\a
_diffrn_radiation_wavelength 0.71073
_diffrn_reflns_av_R_equivalents 0.0484
_diffrn_reflns_av_sigmaI/netI 0.0720
_diffrn_reflns_limit_h_max 11
_diffrn_reflns_limit_h_min -11
_diffrn_reflns_limit_k_max 12
_diffrn_reflns_limit_k_min -12
_diffrn_reflns_limit_l_max 18
_diffrn_reflns_limit_l_min -18
_diffrn_reflns_number 9806
_diffrn_reflns_theta_full 26.50
_diffrn_reflns_theta_max 26.50
_diffrn_reflns_theta_min 2.13
_diffrn_standards_decay_% 0
_diffrn_standards_interval_time 0
_diffrn_standards_number 0
_exptl_absorpt_coefficient_mu 0.169
_exptl_absorpt_correction_T_max 0.9816
_exptl_absorpt_correction_T_min 0.9400
_exptl_absorpt_correction_type integration
_exptl_absorpt_process_details 'Bruker SHELXTL (Bruker, 1997)'
_exptl_crystal_colour colorless
_exptl_crystal_density_diffrn 1.243
_exptl_crystal_density_method 'not measured'
_exptl_crystal_description prism
_exptl_crystal_F_000 480
_exptl_crystal_size_max 0.37
_exptl_crystal_size_mid 0.35
_exptl_crystal_size_min 0.11
_refine_diff_density_max 0.472
_refine_diff_density_min -0.316
_refine_diff_density_rms 0.065
_refine_ls_extinction_method none
_refine_ls_goodness_of_fit_ref 1.057
_refine_ls_hydrogen_treatment constr
_refine_ls_matrix_type full
_refine_ls_number_parameters 333
_refine_ls_number_reflns 5008
_refine_ls_number_restraints 11
_refine_ls_restrained_S_all 1.056
_refine_ls_R_factor_all 0.1016
_refine_ls_R_factor_gt 0.0590
_refine_ls_shift/su_max 0.000
_refine_ls_shift/su_mean 0.000
_refine_ls_structure_factor_coef Fsqd
_refine_ls_weighting_details 'calc w=1/[\s^2^(Fo^2^)+(0.0709P)^2^+0.6674P] where P=(Fo^2^+2Fc^2^)/3'
_refine_ls_weighting_scheme calc
_refine_ls_wR_factor_gt 0.1507
_refine_ls_wR_factor_ref 0.1698
_reflns_number_gt 3177
_reflns_number_total 5008
_reflns_threshold_expression I>2\s(I)
_cod_data_source_file ol902451h_si_002.cif
_cod_data_source_block vic0707
_cod_depositor_comments
;
The following automatic conversions were performed:

'_symmetry_cell_setting' value 'Triclinic' changed to 'triclinic'
according to /home/saulius/struct/CIF-dictionaries/cif_core.dic
dictionary named 'cif_core.dic' version 2.4.2 from 2011-04-26.

Automatic conversion script
Id: cif_fix_values 1715 2011-07-08 13:25:40Z adriana 
;
_cod_original_cell_volume 1209.8(5)
_cod_database_code 1503338

loop_
_symmetry_equiv_pos_as_xyz
'x, y, z'
'-x, -y, -z'

loop_
_atom_site_label
_atom_site_type_symbol
_atom_site_fract_x
_atom_site_fract_y
_atom_site_fract_z
_atom_site_U_iso_or_equiv
_atom_site_adp_type
_atom_site_occupancy
_atom_site_symmetry_multiplicity
_atom_site_calc_flag
_atom_site_refinement_flags
_atom_site_disorder_assembly
_atom_site_disorder_group
Si1 Si 0.12307(10) 0.16127(10) 0.30082(7) 0.0349(2) Uani 1 1 d . . .
Si2 Si 0.15122(10) -0.08042(10) 0.27656(6) 0.0344(2) Uani 1 1 d . A .
O1A O 0.2532(9) 0.2542(7) 0.4166(7) 0.041(2) Uani 0.65 1 d PD A 1
O2A O 0.2959(8) -0.0583(5) 0.3791(3) 0.0399(14) Uani 0.65 1 d PD A 1
C1A C 0.3823(6) 0.2071(5) 0.4644(4) 0.0381(12) Uani 0.65 1 d PD A 1
H1A H 0.4511 0.1883 0.4211 0.046 Uiso 0.65 1 calc PR A 1
C2A C 0.3330(6) 0.0651(5) 0.4742(3) 0.0419(13) Uani 0.65 1 d PD A 1
H2A H 0.4250 0.0528 0.5212 0.050 Uiso 0.65 1 calc PR A 1
C3A C 0.4718(8) 0.3310(7) 0.5630(5) 0.053(2) Uani 0.65 1 d PD A 1
H3AA H 0.5014 0.4185 0.5517 0.063 Uiso 0.65 1 calc PR A 1
H3BA H 0.5654 0.3041 0.5947 0.063 Uiso 0.65 1 calc PR A 1
H3CA H 0.4074 0.3516 0.6074 0.063 Uiso 0.65 1 calc PR A 1
C4A C 0.2027(7) 0.0636(7) 0.5184(5) 0.0569(16) Uani 0.65 1 d PD A 1
H4AA H 0.1788 -0.0309 0.5226 0.068 Uiso 0.65 1 calc PR A 1
H4BA H 0.1105 0.0778 0.4753 0.068 Uiso 0.65 1 calc PR A 1
H4CA H 0.2340 0.1428 0.5861 0.068 Uiso 0.65 1 calc PR A 1
O1B O 0.2440(16) 0.2675(15) 0.4074(13) 0.040(4) Uiso 0.35 1 d PD A 2
O2B O 0.2773(15) -0.0254(7) 0.3885(6) 0.036(3) Uiso 0.35 1 d PD A 2
C1B C 0.3047(9) 0.2329(7) 0.4923(5) 0.040(2) Uani 0.35 1 d PD A 2
H1B H 0.2730 0.2982 0.5492 0.047 Uiso 0.35 1 calc PR A 2
C2B C 0.2396(7) 0.0750(7) 0.4715(5) 0.033(2) Uani 0.35 1 d PD A 2
H2B H 0.1241 0.0609 0.4501 0.040 Uiso 0.35 1 calc PR A 2
C3B C 0.4776(9) 0.2704(12) 0.5229(10) 0.052(4) Uani 0.35 1 d PD A 2
H3AB H 0.5124 0.3737 0.5368 0.063 Uiso 0.35 1 calc PR A 2
H3BB H 0.5122 0.2083 0.4683 0.063 Uiso 0.35 1 calc PR A 2
H3CB H 0.5218 0.2539 0.5838 0.063 Uiso 0.35 1 calc PR A 2
C4B C 0.2864(14) 0.0369(9) 0.5616(7) 0.048(3) Uani 0.35 1 d PD A 2
H4AB H 0.2401 -0.0662 0.5418 0.057 Uiso 0.35 1 calc PR A 2
H4BB H 0.2498 0.0996 0.6149 0.057 Uiso 0.35 1 calc PR A 2
H4CB H 0.3996 0.0527 0.5865 0.057 Uiso 0.35 1 calc PR A 2
C11 C -0.0660(4) 0.2098(3) 0.3122(3) 0.0389(8) Uani 1 1 d . A .
C12 C -0.0820(4) 0.2862(4) 0.4057(3) 0.0490(9) Uani 1 1 d . . .
H12 H 0.0033 0.3115 0.4650 0.059 Uiso 1 1 calc R A .
C13 C -0.2206(5) 0.3262(5) 0.4143(4) 0.0649(12) Uani 1 1 d . A .
H13 H -0.2285 0.3798 0.4791 0.078 Uiso 1 1 calc R . .
C14 C -0.3459(5) 0.2893(5) 0.3303(4) 0.0664(12) Uani 1 1 d . . .
H14 H -0.4405 0.3165 0.3368 0.080 Uiso 1 1 calc R A .
C15 C -0.3345(4) 0.2126(4) 0.2365(3) 0.0567(10) Uani 1 1 d . A .
H15 H -0.4219 0.1853 0.1780 0.068 Uiso 1 1 calc R . .
C16 C -0.1945(4) 0.1748(4) 0.2269(3) 0.0490(9) Uani 1 1 d . . .
H16 H -0.1866 0.1246 0.1617 0.059 Uiso 1 1 calc R A .
C21 C 0.1787(4) 0.2274(4) 0.2097(2) 0.0375(7) Uani 1 1 d . A .
C22 C 0.1756(4) 0.1365(4) 0.1139(3) 0.0485(9) Uani 1 1 d . . .
H22 H 0.1421 0.0334 0.0906 0.058 Uiso 1 1 calc R A .
C23 C 0.2205(5) 0.1932(5) 0.0511(3) 0.0600(11) Uani 1 1 d . A .
H23 H 0.2168 0.1287 -0.0145 0.072 Uiso 1 1 calc R . .
C24 C 0.2702(5) 0.3417(5) 0.0832(3) 0.0564(10) Uani 1 1 d . . .
H24 H 0.3020 0.3802 0.0405 0.068 Uiso 1 1 calc R A .
C25 C 0.2735(4) 0.4338(4) 0.1776(3) 0.0568(10) Uani 1 1 d . A .
H25 H 0.3068 0.5368 0.2001 0.068 Uiso 1 1 calc R . .
C26 C 0.2288(4) 0.3780(4) 0.2403(3) 0.0508(9) Uani 1 1 d . . .
H26 H 0.2323 0.4435 0.3056 0.061 Uiso 1 1 calc R A .
C31 C 0.2282(4) -0.1664(3) 0.1706(2) 0.0358(7) Uani 1 1 d . . .
C32 C 0.3765(4) -0.1077(4) 0.1754(3) 0.0456(8) Uani 1 1 d . A .
H32 H 0.4430 -0.0313 0.2364 0.055 Uiso 1 1 calc R . .
C33 C 0.4288(4) -0.1591(4) 0.0925(3) 0.0528(9) Uani 1 1 d . . .
H33 H 0.5297 -0.1174 0.0969 0.063 Uiso 1 1 calc R A .
C34 C 0.3338(5) -0.2706(4) 0.0038(3) 0.0562(10) Uani 1 1 d . A .
H34 H 0.3692 -0.3054 -0.0530 0.067 Uiso 1 1 calc R . .
C35 C 0.1887(5) -0.3314(4) -0.0027(3) 0.0558(10) Uani 1 1 d . . .
H35 H 0.1238 -0.4088 -0.0638 0.067 Uiso 1 1 calc R A .
C36 C 0.1362(4) -0.2796(4) 0.0803(3) 0.0447(8) Uani 1 1 d . A .
H36 H 0.0353 -0.3227 0.0750 0.054 Uiso 1 1 calc R . .
C41 C -0.0208(4) -0.2128(3) 0.2626(2) 0.0362(7) Uani 1 1 d . . .
C42 C -0.1720(4) -0.2214(4) 0.2088(3) 0.0455(8) Uani 1 1 d . A .
H42 H -0.1924 -0.1520 0.1805 0.055 Uiso 1 1 calc R . .
C43 C -0.2950(4) -0.3285(4) 0.1950(3) 0.0483(9) Uani 1 1 d . . .
H43 H -0.3974 -0.3335 0.1565 0.058 Uiso 1 1 calc R A .
C44 C -0.2663(4) -0.4272(4) 0.2380(3) 0.0441(8) Uani 1 1 d . A .
H44 H -0.3495 -0.5002 0.2297 0.053 Uiso 1 1 calc R . .
C45 C -0.1187(4) -0.4205(4) 0.2925(3) 0.0485(9) Uani 1 1 d . . .
H45 H -0.0998 -0.4893 0.3216 0.058 Uiso 1 1 calc R A .
C46 C 0.0034(4) -0.3145(4) 0.3057(3) 0.0445(8) Uani 1 1 d . A .
H46 H 0.1051 -0.3105 0.3446 0.053 Uiso 1 1 calc R . .

loop_
_atom_site_aniso_label
_atom_site_aniso_U_11
_atom_site_aniso_U_22
_atom_site_aniso_U_33
_atom_site_aniso_U_23
_atom_site_aniso_U_13
_atom_site_aniso_U_12
Si1 0.0394(5) 0.0326(5) 0.0342(5) 0.0149(4) 0.0133(4) 0.0055(4)
Si2 0.0396(5) 0.0343(5) 0.0330(5) 0.0173(4) 0.0126(4) 0.0076(4)
O1A 0.052(4) 0.031(3) 0.031(3) 0.0125(19) -0.0027(17) 0.007(2)
O2A 0.048(3) 0.039(2) 0.034(2) 0.0175(19) 0.0073(18) 0.016(3)
C1A 0.031(3) 0.046(3) 0.037(3) 0.018(3) 0.010(2) 0.003(3)
C2A 0.049(3) 0.047(3) 0.033(3) 0.019(3) 0.012(3) 0.013(3)
C3A 0.047(4) 0.050(4) 0.049(4) 0.016(4) 0.005(3) -0.001(3)
C4A 0.085(5) 0.046(4) 0.048(4) 0.022(3) 0.033(4) 0.012(3)
C1B 0.044(6) 0.046(6) 0.028(5) 0.011(4) 0.019(4) 0.004(5)
C2B 0.041(6) 0.036(5) 0.030(5) 0.015(4) 0.024(5) 0.009(5)
C3B 0.050(8) 0.043(8) 0.063(10) 0.029(8) 0.007(8) 0.008(7)
C4B 0.068(7) 0.051(7) 0.042(6) 0.030(5) 0.027(6) 0.020(6)
C11 0.0411(19) 0.0318(17) 0.050(2) 0.0232(15) 0.0166(16) 0.0056(14)
C12 0.054(2) 0.057(2) 0.055(2) 0.0335(19) 0.0285(18) 0.0200(18)
C13 0.074(3) 0.076(3) 0.086(3) 0.055(3) 0.053(3) 0.039(2)
C14 0.058(3) 0.073(3) 0.114(4) 0.068(3) 0.050(3) 0.031(2)
C15 0.041(2) 0.048(2) 0.087(3) 0.042(2) 0.012(2) 0.0042(17)
C16 0.049(2) 0.040(2) 0.058(2) 0.0226(18) 0.0158(18) 0.0058(17)
C21 0.0380(18) 0.0392(18) 0.0385(18) 0.0200(15) 0.0115(14) 0.0080(14)
C22 0.066(2) 0.046(2) 0.042(2) 0.0253(17) 0.0179(18) 0.0148(18)
C23 0.089(3) 0.063(3) 0.046(2) 0.032(2) 0.032(2) 0.028(2)
C24 0.062(3) 0.069(3) 0.058(2) 0.045(2) 0.024(2) 0.014(2)
C25 0.059(2) 0.048(2) 0.065(3) 0.033(2) 0.014(2) -0.0038(19)
C26 0.065(2) 0.043(2) 0.045(2) 0.0193(17) 0.0192(18) 0.0043(18)
C31 0.0443(19) 0.0314(17) 0.0368(17) 0.0178(14) 0.0144(15) 0.0105(14)
C32 0.043(2) 0.048(2) 0.047(2) 0.0188(17) 0.0151(16) 0.0097(16)
C33 0.048(2) 0.057(2) 0.061(2) 0.024(2) 0.0285(19) 0.0164(18)
C34 0.071(3) 0.057(2) 0.051(2) 0.022(2) 0.035(2) 0.021(2)
C35 0.068(3) 0.050(2) 0.041(2) 0.0093(17) 0.0201(19) 0.009(2)
C36 0.047(2) 0.043(2) 0.046(2) 0.0180(16) 0.0181(16) 0.0089(16)
C41 0.0438(19) 0.0344(17) 0.0334(17) 0.0139(14) 0.0170(15) 0.0085(14)
C42 0.051(2) 0.046(2) 0.050(2) 0.0304(17) 0.0156(17) 0.0112(17)
C43 0.044(2) 0.048(2) 0.051(2) 0.0238(18) 0.0098(17) 0.0043(17)
C44 0.052(2) 0.0337(18) 0.047(2) 0.0154(16) 0.0223(17) -0.0010(16)
C45 0.061(2) 0.038(2) 0.058(2) 0.0281(18) 0.0243(19) 0.0114(17)
C46 0.052(2) 0.0400(19) 0.050(2) 0.0266(17) 0.0160(17) 0.0129(16)

loop_
_atom_type_symbol
_atom_type_description
_atom_type_scat_dispersion_real
_atom_type_scat_dispersion_imag
_atom_type_scat_source
C C 0.0033 0.0016 'International Tables Vol C Tables 4.2.6.8 and 6.1.1.4'
H H 0.0000 0.0000 'International Tables Vol C Tables 4.2.6.8 and 6.1.1.4'
O O 0.0106 0.0060 'International Tables Vol C Tables 4.2.6.8 and 6.1.1.4'
Si Si 0.0817 0.0704 'International Tables Vol C Tables 4.2.6.8 and 6.1.1.4'

loop_
_geom_angle_atom_site_label_1
_geom_angle_atom_site_label_2
_geom_angle_atom_site_label_3
_geom_angle
O1B Si1 C11 103.1(8)
O1A Si1 C11 105.6(4)
O1B Si1 C21 104.1(5)
O1A Si1 C21 109.4(3)
C11 Si1 C21 108.71(15)
O1B Si1 Si2 106.7(4)
O1A Si1 Si2 99.5(2)
C11 Si1 Si2 117.85(10)
C21 Si1 Si2 114.77(11)
O2B Si2 C31 114.6(4)
O2A Si2 C31 103.7(2)
O2B Si2 C41 110.2(3)
O2A Si2 C41 109.03(19)
C31 Si2 C41 108.78(14)
O2B Si2 Si1 92.6(3)
O2A Si2 Si1 104.21(17)
C31 Si2 Si1 112.45(10)
C41 Si2 Si1 117.63(11)
C1A O1A Si1 127.4(7)
C2A O2A Si2 123.2(5)
O1A C1A C3A 108.0(5)
O1A C1A C2A 112.4(4)
C3A C1A C2A 113.4(4)
O2A C2A C4A 110.6(4)
O2A C2A C1A 110.6(3)
C4A C2A C1A 114.7(4)
C1B O1B Si1 127.3(6)
C2B O2B Si2 117.2(8)
O1B C1B C3B 108.0(5)
O1B C1B C2B 112.4(4)
C3B C1B C2B 113.4(4)
O2B C2B C4B 110.6(4)
O2B C2B C1B 110.6(3)
C4B C2B C1B 114.7(4)
C12 C11 C16 117.5(3)
C12 C11 Si1 121.0(3)
C16 C11 Si1 121.5(3)
C11 C12 C13 121.1(4)
C14 C13 C12 120.6(4)
C13 C14 C15 119.8(4)
C14 C15 C16 120.1(4)
C15 C16 C11 120.9(4)
C22 C21 C26 117.2(3)
C22 C21 Si1 124.4(3)
C26 C21 Si1 118.4(3)
C21 C22 C23 121.3(3)
C24 C23 C22 120.5(4)
C25 C24 C23 119.2(3)
C24 C25 C26 120.5(4)
C25 C26 C21 121.3(3)
C36 C31 C32 117.3(3)
C36 C31 Si2 121.9(3)
C32 C31 Si2 120.5(2)
C33 C32 C31 121.2(3)
C34 C33 C32 119.9(3)
C35 C34 C33 120.2(3)
C34 C35 C36 119.9(4)
C31 C36 C35 121.5(3)
C42 C41 C46 117.1(3)
C42 C41 Si2 124.2(2)
C46 C41 Si2 118.6(3)
C41 C42 C43 122.0(3)
C44 C43 C42 119.1(3)
C45 C44 C43 120.2(3)
C44 C45 C46 120.6(3)
C45 C46 C41 121.0(3)

loop_
_geom_bond_atom_site_label_1
_geom_bond_atom_site_label_2
_geom_bond_distance
Si1 O1B 1.588(13)
Si1 O1A 1.683(6)
Si1 C11 1.873(3)
Si1 C21 1.880(3)
Si1 Si2 2.3668(14)
Si2 O2B 1.630(11)
Si2 O2A 1.678(6)
Si2 C31 1.862(3)
Si2 C41 1.869(3)
O1A C1A 1.433(7)
O2A C2A 1.435(6)
C1A C3A 1.494(6)
C1A C2A 1.522(6)
C2A C4A 1.508(6)
O1B C1B 1.433(7)
O2B C2B 1.435(6)
C1B C3B 1.494(6)
C1B C2B 1.522(6)
C2B C4B 1.508(6)
C11 C12 1.388(5)
C11 C16 1.399(5)
C12 C13 1.389(5)
C13 C14 1.367(6)
C14 C15 1.374(6)
C15 C16 1.397(5)
C21 C22 1.384(5)
C21 C26 1.396(5)
C22 C23 1.389(5)
C23 C24 1.373(6)
C24 C25 1.370(6)
C25 C26 1.382(5)
C31 C36 1.390(5)
C31 C32 1.397(5)
C32 C33 1.390(5)
C33 C34 1.378(5)
C34 C35 1.367(5)
C35 C36 1.392(5)
C41 C42 1.386(5)
C41 C46 1.402(4)
C42 C43 1.393(5)
C43 C44 1.379(5)
C44 C45 1.366(5)
C45 C46 1.383(5)

loop_
_geom_torsion_atom_site_label_1
_geom_torsion_atom_site_label_2
_geom_torsion_atom_site_label_3
_geom_torsion_atom_site_label_4
_geom_torsion
O1B Si1 Si2 O2B 4.2(8)
C11 Si1 Si2 O2B -111.0(4)
C21 Si1 Si2 O2B 118.9(4)
O1A Si1 Si2 O2A -4.0(4)
C11 Si1 Si2 O2A -117.4(2)
C21 Si1 Si2 O2A 112.6(2)
O1B Si1 Si2 C31 -113.8(8)
O1A Si1 Si2 C31 -115.7(4)
C11 Si1 Si2 C31 130.98(17)
C21 Si1 Si2 C31 0.93(16)
O1B Si1 Si2 C41 118.7(8)
O1A Si1 Si2 C41 116.8(4)
C11 Si1 Si2 C41 3.43(17)
C21 Si1 Si2 C41 -126.62(16)
C11 Si1 O1A C1A 144.7(7)
C21 Si1 O1A C1A -98.5(7)
Si2 Si1 O1A C1A 22.1(8)
C31 Si2 O2A C2A 144.2(4)
C41 Si2 O2A C2A -100.1(4)
Si1 Si2 O2A C2A 26.3(4)
Si1 O1A C1A C3A 175.4(6)
Si1 O1A C1A C2A -58.8(10)
Si2 O2A C2A C4A 65.8(5)
Si2 O2A C2A C1A -62.4(5)
O1A C1A C2A O2A 76.6(7)
C3A C1A C2A O2A -160.5(5)
O1A C1A C2A C4A -49.4(7)
C3A C1A C2A C4A 73.5(5)
C11 Si1 O1B C1B 98.0(16)
C21 Si1 O1B C1B -148.6(15)
Si2 Si1 O1B C1B -26.8(18)
C31 Si2 O2B C2B 163.8(4)
C41 Si2 O2B C2B -73.1(5)
Si1 Si2 O2B C2B 47.7(5)
Si1 O1B C1B C3B 125.7(16)
Si1 O1B C1B C2B -0.2(19)
Si2 O2B C2B C4B 139.6(6)
Si2 O2B C2B C1B -92.2(7)
O1B C1B C2B O2B 60.2(11)
C3B C1B C2B O2B -62.7(8)
O1B C1B C2B C4B -173.9(10)
C3B C1B C2B C4B 63.3(7)
O1B Si1 C11 C12 -17.3(4)
O1A Si1 C11 C12 -10.1(3)
C21 Si1 C11 C12 -127.4(3)
Si2 Si1 C11 C12 99.8(3)
O1B Si1 C11 C16 160.7(4)
O1A Si1 C11 C16 167.9(3)
C21 Si1 C11 C16 50.6(3)
Si2 Si1 C11 C16 -82.2(3)
C16 C11 C12 C13 0.0(5)
Si1 C11 C12 C13 178.0(3)
C11 C12 C13 C14 1.0(6)
C12 C13 C14 C15 -0.4(6)
C13 C14 C15 C16 -1.1(6)
C14 C15 C16 C11 2.0(5)
C12 C11 C16 C15 -1.5(5)
Si1 C11 C16 C15 -179.5(3)
O1B Si1 C21 C22 141.9(7)
O1A Si1 C21 C22 136.4(5)
C11 Si1 C21 C22 -108.8(3)
Si2 Si1 C21 C22 25.6(3)
O1B Si1 C21 C26 -37.2(7)
O1A Si1 C21 C26 -42.6(5)
C11 Si1 C21 C26 72.2(3)
Si2 Si1 C21 C26 -153.4(3)
C26 C21 C22 C23 0.0(5)
Si1 C21 C22 C23 -179.1(3)
C21 C22 C23 C24 0.4(6)
C22 C23 C24 C25 -0.7(6)
C23 C24 C25 C26 0.6(6)
C24 C25 C26 C21 -0.3(6)
C22 C21 C26 C25 0.0(6)
Si1 C21 C26 C25 179.0(3)
O2B Si2 C31 C36 146.7(4)
O2A Si2 C31 C36 138.8(3)
C41 Si2 C31 C36 22.9(3)
Si1 Si2 C31 C36 -109.2(3)
O2B Si2 C31 C32 -40.3(4)
O2A Si2 C31 C32 -48.3(3)
C41 Si2 C31 C32 -164.2(3)
Si1 Si2 C31 C32 63.7(3)
C36 C31 C32 C33 1.1(5)
Si2 C31 C32 C33 -172.1(3)
C31 C32 C33 C34 -0.5(6)
C32 C33 C34 C35 -0.3(6)
C33 C34 C35 C36 0.5(6)
C32 C31 C36 C35 -0.9(5)
Si2 C31 C36 C35 172.2(3)
C34 C35 C36 C31 0.1(6)
O2B Si2 C41 C42 144.1(4)
O2A Si2 C41 C42 158.1(3)
C31 Si2 C41 C42 -89.5(3)
Si1 Si2 C41 C42 39.8(3)
O2B Si2 C41 C46 -38.4(4)
O2A Si2 C41 C46 -24.5(4)
C31 Si2 C41 C46 88.0(3)
Si1 Si2 C41 C46 -142.7(2)
C46 C41 C42 C43 -1.9(5)
Si2 C41 C42 C43 175.6(3)
C41 C42 C43 C44 1.5(5)
C42 C43 C44 C45 -0.7(5)
C43 C44 C45 C46 0.4(5)
C44 C45 C46 C41 -0.9(5)
C42 C41 C46 C45 1.6(5)
Si2 C41 C46 C45 -176.1(3)
